data_7202239
loop_
_publ_author_name
'Gelbrich, Thomas'
'Hughes, David S.'
'Hursthouse, Michael B.'
'Threlfall, Terence L.'

_publ_section_title
;
 Packing similarity in polymorphs of sulfathiazole
;
_journal_issue 10
_journal_name_full CrystEngComm
_journal_page_first 1328
_journal_paper_doi 10.1039/b807898j
_journal_volume 10
_journal_year 2008
_chemical_formula_sum 'C9 H9 N3 O2 S2'
_chemical_formula_weight 255.31
_chemical_name_systematic
;
?
;
_space_group_IT_number 14
_symmetry_cell_setting monoclinic
_symmetry_space_group_name_Hall '-P 2ybc'
_symmetry_space_group_name_H-M 'P 1 21/c 1'
_atom_sites_solution_hydrogens geom
_atom_sites_solution_primary direct
_atom_sites_solution_secondary difmap
_audit_creation_method SHELXL-97
_cell_angle_alpha 90.00
_cell_angle_beta 107.77(3)
_cell_angle_gamma 90.00
_cell_formula_units_Z 8
_cell_length_a 10.534(2)
_cell_length_b 12.936(3)
_cell_length_c 17.191(3)
_cell_measurement_temperature 150(2)
_cell_volume 2230.8(9)
_computing_structure_refinement 'SHELXL-97 (Sheldrick, 1997)'
_diffrn_ambient_temperature 150(2)
_diffrn_measured_fraction_theta_full 0.998
_diffrn_measured_fraction_theta_max 0.998
_diffrn_radiation_monochromator graphite
_diffrn_radiation_source 'fine-focus sealed tube'
_diffrn_radiation_type MoK\a
_diffrn_radiation_wavelength 0.71073
_diffrn_reflns_av_R_equivalents 0.0878
_diffrn_reflns_av_sigmaI/netI 0.0627
_diffrn_reflns_limit_h_max 12
_diffrn_reflns_limit_h_min -12
_diffrn_reflns_limit_k_max 15
_diffrn_reflns_limit_k_min -13
_diffrn_reflns_limit_l_max 20
_diffrn_reflns_limit_l_min -20
_diffrn_reflns_number 19523
_diffrn_reflns_theta_full 25.03
_diffrn_reflns_theta_max 25.03
_diffrn_reflns_theta_min 2.94
_exptl_absorpt_coefficient_mu 0.465
_exptl_absorpt_correction_T_max 0.9637
_exptl_absorpt_correction_T_min 0.8926
_exptl_absorpt_correction_type multi-scan
_exptl_absorpt_process_details 'SADABS V2.10 (Sheldrick, 2003)'
_exptl_crystal_colour colourless
_exptl_crystal_density_diffrn 1.520
_exptl_crystal_density_method 'not measured'
_exptl_crystal_description block
_exptl_crystal_F_000 1056
_exptl_crystal_size_max 0.25
_exptl_crystal_size_mid 0.08
_exptl_crystal_size_min 0.08
_refine_diff_density_max 0.315
_refine_diff_density_min -0.475
_refine_diff_density_rms 0.077
_refine_ls_extinction_method none
_refine_ls_goodness_of_fit_ref 1.032
_refine_ls_hydrogen_treatment mixed
_refine_ls_matrix_type full
_refine_ls_number_parameters 361
_refine_ls_number_reflns 3938
_refine_ls_number_restraints 0
_refine_ls_restrained_S_all 1.032
_refine_ls_R_factor_all 0.0646
_refine_ls_R_factor_gt 0.0400
_refine_ls_shift/su_max 0.000
_refine_ls_shift/su_mean 0.000
_refine_ls_structure_factor_coef Fsqd
_refine_ls_weighting_details 'calc w=1/[\s^2^(Fo^2^)+(0.0521P)^2^+0.0000P] where P=(Fo^2^+2Fc^2^)/3'
_refine_ls_weighting_scheme calc
_refine_ls_wR_factor_gt 0.0917
_refine_ls_wR_factor_ref 0.1016
_reflns_number_gt 2890
_reflns_number_total 3938
_reflns_threshold_expression >2sigma(I)
_cod_data_source_file b807898j.txt
_cod_data_source_block form_I
_cod_depositor_comments
;
The following automatic conversions were performed:
'_symmetry_cell_setting' value 'Monoclinic' changed to 'monoclinic'
according to '/home/saulius/struct/CIF-dictionaries/cif_core.dic'
dictionary named 'cif_core.dic' version 2.4.1 from 2010-06-29.

Automatic conversion script
Id: cif_fix_enum 1527 2010-12-29 10:47:43Z saulius 
;
_cod_original_sg_symbol_H-M P21/c
_cod_database_code 7202239

loop_
_symmetry_equiv_pos_as_xyz
'x, y, z'
'-x, y+1/2, -z+1/2'
'-x, -y, -z'
'x, -y-1/2, z-1/2'

loop_
_atom_site_label
_atom_site_type_symbol
_atom_site_fract_x
_atom_site_fract_y
_atom_site_fract_z
_atom_site_U_iso_or_equiv
_atom_site_adp_type
_atom_site_occupancy
_atom_site_symmetry_multiplicity
_atom_site_calc_flag
_atom_site_refinement_flags
_atom_site_disorder_assembly
_atom_site_disorder_group
S11 S 0.69239(6) 0.57187(5) -0.08959(4) 0.02329(18) Uani 1 1 d . . .
S12 S 0.84723(7) 0.75569(5) 0.03577(4) 0.0300(2) Uani 1 1 d . . .
S21 S 0.81776(6) 0.07347(5) 0.11850(4) 0.02438(19) Uani 1 1 d . . .
S22 S 0.63514(7) 0.08306(7) -0.07338(5) 0.0379(2) Uani 1 1 d . . .
O11 O 0.66220(17) 0.46787(14) -0.11992(11) 0.0313(5) Uani 1 1 d . . .
O12 O 0.62019(17) 0.61186(15) -0.03712(11) 0.0320(5) Uani 1 1 d . . .
O21 O 0.91444(18) 0.03367(14) 0.19157(11) 0.0337(5) Uani 1 1 d . . .
O22 O 0.68019(17) 0.04393(14) 0.10245(11) 0.0315(5) Uani 1 1 d . . .
N11 N 0.5716(2) 0.8423(2) -0.38022(16) 0.0311(6) Uani 1 1 d . . .
N12 N 0.85087(19) 0.57011(16) -0.04551(12) 0.0217(5) Uani 1 1 d . . .
N13 N 1.0391(2) 0.63256(19) 0.05217(14) 0.0261(5) Uani 1 1 d . . .
N21 N 0.8434(3) 0.52760(19) 0.15165(15) 0.0295(6) Uani 1 1 d . . .
N22 N 0.8744(2) 0.03564(16) 0.04598(13) 0.0243(5) Uani 1 1 d . . .
N23 N 0.8466(2) 0.01147(17) -0.09147(13) 0.0251(5) Uani 1 1 d . . .
C11 C 0.5977(2) 0.7778(2) -0.31347(16) 0.0234(6) Uani 1 1 d . . .
C12 C 0.6640(2) 0.6845(2) -0.31092(16) 0.0224(6) Uani 1 1 d . . .
C13 C 0.6944(2) 0.6225(2) -0.24236(15) 0.0210(6) Uani 1 1 d . . .
C14 C 0.6594(2) 0.65395(19) -0.17450(15) 0.0208(6) Uani 1 1 d . . .
C15 C 0.5924(3) 0.7465(2) -0.17654(17) 0.0256(6) Uani 1 1 d . . .
C16 C 0.5602(3) 0.8072(2) -0.24508(16) 0.0268(6) Uani 1 1 d . . .
C17 C 0.9102(2) 0.64180(19) 0.00850(15) 0.0215(6) Uani 1 1 d . . .
C18 C 1.0876(3) 0.7089(2) 0.10979(18) 0.0326(7) Uani 1 1 d . . .
C19 C 0.9986(3) 0.7810(2) 0.10922(19) 0.0337(7) Uani 1 1 d . . .
C21 C 0.8373(2) 0.4232(2) 0.13989(15) 0.0224(6) Uani 1 1 d . . .
C22 C 0.9523(3) 0.3621(2) 0.16839(16) 0.0254(6) Uani 1 1 d . . .
C23 C 0.9471(3) 0.2572(2) 0.15965(17) 0.0253(6) Uani 1 1 d . . .
C24 C 0.8260(2) 0.2082(2) 0.12317(15) 0.0210(6) Uani 1 1 d . . .
C25 C 0.7110(3) 0.2675(2) 0.09268(16) 0.0250(6) Uani 1 1 d . . .
C26 C 0.7169(3) 0.3732(2) 0.10050(17) 0.0274(6) Uani 1 1 d . . .
C27 C 0.7984(2) 0.0408(2) -0.03194(16) 0.0235(6) Uani 1 1 d . . .
C28 C 0.7626(3) 0.0268(2) -0.16958(18) 0.0307(7) Uani 1 1 d . . .
C29 C 0.6454(3) 0.0657(2) -0.17146(18) 0.0371(7) Uani 1 1 d . . .
H10 H 0.501(3) 0.890(3) -0.386(2) 0.054(10) Uiso 1 1 d . . .
H11 H 0.580(3) 0.815(2) -0.4230(19) 0.039(9) Uiso 1 1 d . . .
H12 H 0.685(2) 0.6612(19) -0.3570(16) 0.022(7) Uiso 1 1 d . . .
H13 H 0.739(2) 0.5590(19) -0.2414(15) 0.019(7) Uiso 1 1 d . . .
H15 H 0.566(2) 0.7633(18) -0.1333(16) 0.018(7) Uiso 1 1 d . . .
H16 H 0.507(2) 0.867(2) -0.2491(16) 0.029(7) Uiso 1 1 d . . .
H17 H 1.083(3) 0.578(2) 0.0520(17) 0.029(8) Uiso 1 1 d . . .
H18 H 1.174(3) 0.700(2) 0.1446(18) 0.038(8) Uiso 1 1 d . . .
H19 H 1.008(2) 0.837(2) 0.1424(16) 0.026(7) Uiso 1 1 d . . .
H20 H 0.764(3) 0.566(2) 0.1360(17) 0.030(8) Uiso 1 1 d . . .
H21 H 0.919(3) 0.555(2) 0.1818(19) 0.039(9) Uiso 1 1 d . . .
H22 H 1.033(3) 0.397(2) 0.1948(17) 0.029(7) Uiso 1 1 d . . .
H23 H 1.022(3) 0.217(2) 0.1784(16) 0.029(7) Uiso 1 1 d . . .
H25 H 0.629(3) 0.235(2) 0.0700(18) 0.035(8) Uiso 1 1 d . . .
H26 H 0.640(3) 0.416(2) 0.0812(17) 0.032(8) Uiso 1 1 d . . .
H27 H 0.929(3) -0.011(2) -0.0800(18) 0.043(9) Uiso 1 1 d . . .
H28 H 0.793(3) 0.006(2) -0.2127(17) 0.029(7) Uiso 1 1 d . . .
H29 H 0.569(3) 0.079(3) -0.216(2) 0.067(11) Uiso 1 1 d . . .

loop_
_atom_site_aniso_label
_atom_site_aniso_U_11
_atom_site_aniso_U_22
_atom_site_aniso_U_33
_atom_site_aniso_U_23
_atom_site_aniso_U_13
_atom_site_aniso_U_12
S11 0.0192(3) 0.0310(4) 0.0177(4) 0.0020(3) 0.0026(3) -0.0022(3)
S12 0.0308(4) 0.0253(4) 0.0330(4) -0.0024(3) 0.0084(3) 0.0019(3)
S21 0.0241(4) 0.0257(4) 0.0213(4) 0.0038(3) 0.0040(3) 0.0004(3)
S22 0.0223(4) 0.0581(6) 0.0270(4) -0.0072(4) -0.0017(3) 0.0134(3)
O11 0.0329(10) 0.0280(11) 0.0277(11) 0.0027(9) 0.0014(9) -0.0087(8)
O12 0.0259(10) 0.0508(13) 0.0216(10) 0.0032(9) 0.0105(9) 0.0026(9)
O21 0.0392(11) 0.0333(12) 0.0223(11) 0.0092(9) -0.0001(9) 0.0041(9)
O22 0.0266(10) 0.0339(12) 0.0350(12) 0.0007(9) 0.0109(9) -0.0060(8)
N11 0.0347(14) 0.0305(15) 0.0296(15) 0.0081(12) 0.0122(12) 0.0060(11)
N12 0.0169(11) 0.0278(12) 0.0173(12) -0.0023(10) 0.0007(9) -0.0005(9)
N13 0.0215(12) 0.0259(14) 0.0266(14) -0.0027(11) 0.0011(10) -0.0016(10)
N21 0.0312(14) 0.0269(14) 0.0264(14) 0.0006(11) 0.0027(12) -0.0017(12)
N22 0.0214(11) 0.0252(13) 0.0223(13) 0.0007(10) 0.0006(10) 0.0045(9)
N23 0.0196(12) 0.0289(13) 0.0243(13) 0.0005(10) 0.0027(11) 0.0056(10)
C11 0.0205(13) 0.0269(15) 0.0210(15) 0.0017(12) 0.0036(12) -0.0038(11)
C12 0.0191(13) 0.0303(16) 0.0191(15) -0.0032(12) 0.0077(12) 0.0013(11)
C13 0.0157(12) 0.0243(15) 0.0219(15) 0.0010(12) 0.0040(11) 0.0024(11)
C14 0.0172(12) 0.0279(15) 0.0144(14) 0.0007(11) 0.0005(11) -0.0015(11)
C15 0.0264(14) 0.0321(16) 0.0188(15) -0.0038(12) 0.0076(13) 0.0028(12)
C16 0.0292(15) 0.0245(16) 0.0257(16) -0.0005(13) 0.0068(13) 0.0045(13)
C17 0.0219(13) 0.0239(15) 0.0195(14) 0.0044(12) 0.0074(12) -0.0010(11)
C18 0.0301(16) 0.0338(18) 0.0270(17) -0.0050(14) -0.0018(14) -0.0084(14)
C19 0.0390(17) 0.0239(16) 0.0357(18) -0.0086(14) 0.0077(15) -0.0062(14)
C21 0.0259(14) 0.0261(15) 0.0158(14) 0.0003(11) 0.0073(12) -0.0007(12)
C22 0.0187(14) 0.0316(16) 0.0239(15) -0.0056(12) 0.0034(12) -0.0052(12)
C23 0.0186(14) 0.0293(16) 0.0255(16) -0.0007(12) 0.0029(12) 0.0040(12)
C24 0.0218(13) 0.0258(15) 0.0148(13) 0.0003(11) 0.0049(11) 0.0008(11)
C25 0.0178(14) 0.0320(17) 0.0235(16) -0.0031(12) 0.0036(12) -0.0024(12)
C26 0.0209(14) 0.0320(17) 0.0261(16) -0.0016(13) 0.0023(12) 0.0052(13)
C27 0.0173(13) 0.0232(15) 0.0257(16) -0.0003(12) 0.0003(12) 0.0004(11)
C28 0.0295(16) 0.0353(18) 0.0224(17) -0.0025(13) 0.0007(13) 0.0033(13)
C29 0.0297(16) 0.052(2) 0.0209(17) -0.0072(14) -0.0046(13) 0.0110(15)

loop_
_atom_type_symbol
_atom_type_description
_atom_type_scat_dispersion_real
_atom_type_scat_dispersion_imag
_atom_type_scat_source
C C 0.0033 0.0016 'International Tables Vol C Tables 4.2.6.8 and 6.1.1.4'
H H 0.0000 0.0000 'International Tables Vol C Tables 4.2.6.8 and 6.1.1.4'
N N 0.0061 0.0033 'International Tables Vol C Tables 4.2.6.8 and 6.1.1.4'
O O 0.0106 0.0060 'International Tables Vol C Tables 4.2.6.8 and 6.1.1.4'
S S 0.1246 0.1234 'International Tables Vol C Tables 4.2.6.8 and 6.1.1.4'

loop_
_geom_angle_atom_site_label_1
_geom_angle_atom_site_label_2
_geom_angle_atom_site_label_3
_geom_angle
_geom_angle_site_symmetry_1
_geom_angle_site_symmetry_3
_geom_angle_publ_flag
O12 S11 O11 117.42(11) . . ?
O12 S11 N12 112.33(11) . . ?
O11 S11 N12 103.86(11) . . ?
O12 S11 C14 107.19(12) . . ?
O11 S11 C14 107.36(12) . . ?
N12 S11 C14 108.32(11) . . ?
C19 S12 C17 90.85(13) . . ?
O22 S21 O21 118.12(12) . . ?
O22 S21 N22 111.02(11) . . ?
O21 S21 N22 103.55(11) . . ?
O22 S21 C24 107.83(11) . . ?
O21 S21 C24 107.64(12) . . ?
N22 S21 C24 108.27(11) . . ?
C27 S22 C29 90.58(14) . . ?
C11 N11 H10 115.7(19) . . ?
C11 N11 H11 115(2) . . ?
H10 N11 H11 118(3) . . ?
C17 N12 S11 121.28(18) . . ?
C17 N13 C18 115.3(2) . . ?
C17 N13 H17 122.2(19) . . ?
C18 N13 H17 121.2(19) . . ?
C21 N21 H20 118.8(17) . . ?
C21 N21 H21 118.5(19) . . ?
H20 N21 H21 122(3) . . ?
C27 N22 S21 120.65(18) . . ?
C27 N23 C28 115.3(2) . . ?
C27 N23 H27 120(2) . . ?
C28 N23 H27 124(2) . . ?
N11 C11 C12 121.6(2) . . ?
N11 C11 C16 119.9(3) . . ?
C12 C11 C16 118.5(2) . . ?
C13 C12 C11 121.0(2) . . ?
C13 C12 H12 118.8(15) . . ?
C11 C12 H12 120.1(15) . . ?
C12 C13 C14 119.7(2) . . ?
C12 C13 H13 120.3(15) . . ?
C14 C13 H13 120.0(15) . . ?
C15 C14 C13 119.8(2) . . ?
C15 C14 S11 120.99(19) . . ?
C13 C14 S11 119.1(2) . . ?
C16 C15 C14 120.5(3) . . ?
C16 C15 H15 121.0(16) . . ?
C14 C15 H15 118.3(16) . . ?
C15 C16 C11 120.4(3) . . ?
C15 C16 H16 121.2(16) . . ?
C11 C16 H16 118.2(16) . . ?
N12 C17 N13 120.6(2) . . ?
N12 C17 S12 130.15(19) . . ?
N13 C17 S12 109.21(19) . . ?
C19 C18 N13 113.2(3) . . ?
C19 C18 H18 130.0(18) . . ?
N13 C18 H18 116.7(18) . . ?
C18 C19 S12 111.4(2) . . ?
C18 C19 H19 128.3(17) . . ?
S12 C19 H19 120.2(16) . . ?
N21 C21 C26 121.5(2) . . ?
N21 C21 C22 120.6(2) . . ?
C26 C21 C22 117.9(3) . . ?
C23 C22 C21 121.3(2) . . ?
C23 C22 H22 121.9(16) . . ?
C21 C22 H22 116.8(16) . . ?
C22 C23 C24 120.3(3) . . ?
C22 C23 H23 121.7(17) . . ?
C24 C23 H23 118.0(17) . . ?
C23 C24 C25 119.4(3) . . ?
C23 C24 S21 120.1(2) . . ?
C25 C24 S21 120.5(2) . . ?
C26 C25 C24 120.2(3) . . ?
C26 C25 H25 120.1(17) . . ?
C24 C25 H25 119.6(17) . . ?
C25 C26 C21 120.9(3) . . ?
C25 C26 H26 122.1(17) . . ?
C21 C26 H26 117.0(17) . . ?
N23 C27 N22 120.3(2) . . ?
N23 C27 S22 109.70(19) . . ?
N22 C27 S22 130.0(2) . . ?
C29 C28 N23 113.2(3) . . ?
C29 C28 H28 129.3(17) . . ?
N23 C28 H28 117.4(16) . . ?
C28 C29 S22 111.1(2) . . ?
C28 C29 H29 130(2) . . ?
S22 C29 H29 118(2) . . ?

loop_
_geom_bond_atom_site_label_1
_geom_bond_atom_site_label_2
_geom_bond_distance
_geom_bond_site_symmetry_2
_geom_bond_publ_flag
S11 O12 1.4417(19) . ?
S11 O11 1.4427(19) . ?
S11 N12 1.609(2) . ?
S11 C14 1.752(3) . ?
S12 C19 1.737(3) . ?
S12 C17 1.738(3) . ?
S21 O22 1.4417(18) . ?
S21 O21 1.4489(19) . ?
S21 N22 1.613(2) . ?
S21 C24 1.746(3) . ?
S22 C27 1.736(2) . ?
S22 C29 1.737(3) . ?
N11 C11 1.377(3) . ?
N11 H10 0.95(3) . ?
N11 H11 0.84(3) . ?
N12 C17 1.326(3) . ?
N13 C17 1.342(3) . ?
N13 C18 1.382(4) . ?
N13 H17 0.85(3) . ?
N21 C21 1.365(3) . ?
N21 H20 0.94(3) . ?
N21 H21 0.88(3) . ?
N22 C27 1.336(3) . ?
N23 C27 1.329(3) . ?
N23 C28 1.378(3) . ?
N23 H27 0.88(3) . ?
C11 C12 1.388(4) . ?
C11 C16 1.403(4) . ?
C12 C13 1.380(4) . ?
C12 H12 0.94(3) . ?
C13 C14 1.387(3) . ?
C13 H13 0.95(2) . ?
C14 C15 1.385(4) . ?
C15 C16 1.369(4) . ?
C15 H15 0.90(2) . ?
C16 H16 0.94(3) . ?
C18 C19 1.320(4) . ?
C18 H18 0.93(3) . ?
C19 H19 0.91(3) . ?
C21 C26 1.400(4) . ?
C21 C22 1.403(4) . ?
C22 C23 1.364(4) . ?
C22 H22 0.95(3) . ?
C23 C24 1.391(4) . ?
C23 H23 0.92(3) . ?
C24 C25 1.394(4) . ?
C25 C26 1.373(4) . ?
C25 H25 0.94(3) . ?
C26 H26 0.95(3) . ?
C28 C29 1.324(4) . ?
C28 H28 0.93(3) . ?
C29 H29 0.94(4) . ?

loop_
_geom_torsion_atom_site_label_1
_geom_torsion_atom_site_label_2
_geom_torsion_atom_site_label_3
_geom_torsion_atom_site_label_4
_geom_torsion
_geom_torsion_site_symmetry_1
_geom_torsion_site_symmetry_2
_geom_torsion_site_symmetry_3
_geom_torsion_site_symmetry_4
_geom_torsion_publ_flag
O12 S11 N12 C17 -33.3(2) . . . . ?
O11 S11 N12 C17 -161.2(2) . . . . ?
C14 S11 N12 C17 84.9(2) . . . . ?
O22 S21 N22 C27 39.3(2) . . . . ?
O21 S21 N22 C27 167.0(2) . . . . ?
C24 S21 N22 C27 -78.9(2) . . . . ?
N11 C11 C12 C13 177.3(2) . . . . ?
C16 C11 C12 C13 -1.0(4) . . . . ?
C11 C12 C13 C14 -0.6(4) . . . . ?
C12 C13 C14 C15 1.0(4) . . . . ?
C12 C13 C14 S11 177.32(19) . . . . ?
O12 S11 C14 C15 9.0(2) . . . . ?
O11 S11 C14 C15 136.0(2) . . . . ?
N12 S11 C14 C15 -112.4(2) . . . . ?
O12 S11 C14 C13 -167.18(19) . . . . ?
O11 S11 C14 C13 -40.2(2) . . . . ?
N12 S11 C14 C13 71.4(2) . . . . ?
C13 C14 C15 C16 0.1(4) . . . . ?
S11 C14 C15 C16 -176.1(2) . . . . ?
C14 C15 C16 C11 -1.7(4) . . . . ?
N11 C11 C16 C15 -176.2(3) . . . . ?
C12 C11 C16 C15 2.2(4) . . . . ?
S11 N12 C17 N13 171.72(18) . . . . ?
S11 N12 C17 S12 -8.5(3) . . . . ?
C18 N13 C17 N12 -176.4(2) . . . . ?
C18 N13 C17 S12 3.8(3) . . . . ?
C19 S12 C17 N12 177.3(3) . . . . ?
C19 S12 C17 N13 -2.9(2) . . . . ?
C17 N13 C18 C19 -2.8(4) . . . . ?
N13 C18 C19 S12 0.4(3) . . . . ?
C17 S12 C19 C18 1.4(2) . . . . ?
N21 C21 C22 C23 177.7(2) . . . . ?
C26 C21 C22 C23 -1.3(4) . . . . ?
C21 C22 C23 C24 -1.1(4) . . . . ?
C22 C23 C24 C25 2.6(4) . . . . ?
C22 C23 C24 S21 -175.5(2) . . . . ?
O22 S21 C24 C23 162.1(2) . . . . ?
O21 S21 C24 C23 33.6(2) . . . . ?
N22 S21 C24 C23 -77.7(2) . . . . ?
O22 S21 C24 C25 -16.0(2) . . . . ?
O21 S21 C24 C25 -144.4(2) . . . . ?
N22 S21 C24 C25 104.2(2) . . . . ?
C23 C24 C25 C26 -1.7(4) . . . . ?
S21 C24 C25 C26 176.5(2) . . . . ?
C24 C25 C26 C21 -0.8(4) . . . . ?
N21 C21 C26 C25 -176.7(2) . . . . ?
C22 C21 C26 C25 2.2(4) . . . . ?
C28 N23 C27 N22 -175.7(2) . . . . ?
C28 N23 C27 S22 3.8(3) . . . . ?
S21 N22 C27 N23 178.61(19) . . . . ?
S21 N22 C27 S22 -0.8(4) . . . . ?
C29 S22 C27 N23 -3.5(2) . . . . ?
C29 S22 C27 N22 175.9(3) . . . . ?
C27 N23 C28 C29 -2.0(4) . . . . ?
N23 C28 C29 S22 -0.9(4) . . . . ?
C27 S22 C29 C28 2.5(3) . . . . ?
